data_2021238
loop_
_publ_author_name
'Song, Jun-Ling'
'Lu, Wen-Xiu'
'Guo, Tian-Shuo'
'Zhou, Yu-Hua'

_publ_section_title
;
 Syntheses, crystal structures and optical properties of two
 one-dimensional germanophosphates: HRb~3~Ge~2~(HPO~4~)~6~ and
 CsGe(HPO~4~)~2~(OH)
;
_journal_coeditor_code LY3074
_journal_issue 10
_journal_name_full 'Acta Crystallographica Section C'
_journal_page_first 1146
_journal_page_last 1152
_journal_paper_doi 10.1107/S2053229618012792
_journal_volume 74
_journal_year 2018
_chemical_formula_iupac 'Cs Ge (H P O4)2 (O H)'
_chemical_formula_moiety 'Ge2 H6 O18 P4, 2(Cs)'
_chemical_formula_sum 'Cs Ge H3 O9 P2'
_chemical_formula_weight 414.48
_chemical_name_systematic
;
Caesium bis(\m-hydrogen phosphato)(\m-hydroxido)germanium
;
_space_group_IT_number 2
_space_group_name_Hall '-P 1'
_symmetry_cell_setting triclinic
_symmetry_space_group_name_Hall '-P 1'
_symmetry_space_group_name_H-M 'P -1'
_atom_sites_solution_hydrogens mixed
_atom_sites_solution_primary direct
_atom_sites_solution_secondary difmap
_audit_creation_method SHELXL-97
_cell_angle_alpha 89.762(7)
_cell_angle_beta 83.744(7)
_cell_angle_gamma 88.946(7)
_cell_formula_units_Z 4
_cell_length_a 8.3453(18)
_cell_length_b 9.642(2)
_cell_length_c 9.739(2)
_cell_measurement_reflns_used 9806
_cell_measurement_temperature 293(2)
_cell_measurement_theta_max 25.69
_cell_measurement_theta_min 2.46
_cell_volume 778.9(3)
_computing_cell_refinement
;
SAINT (Bruker, 2015)
;
_computing_data_collection
;
APEX2 (Bruker, 2015)
;
_computing_data_reduction
;
SAINT (Bruker, 2015)
;
_computing_molecular_graphics
;
DIAMOND (Brandenburg & Putz, 2005)
;
_computing_publication_material
;
PLATON (Spek, 2009)
;
_computing_structure_refinement
;
SHELXL97 (Sheldrick, 2008)
;
_computing_structure_solution
;
SHELXS97 (Sheldrick, 2008)
;
_diffrn_ambient_temperature 293(2)
_diffrn_measured_fraction_theta_full 0.996
_diffrn_measured_fraction_theta_max 0.996
_diffrn_measurement_device_type 'Bruker APEXII CCD'
_diffrn_measurement_method '\w scans'
_diffrn_radiation_monochromator graphite
_diffrn_radiation_source 'fine-focus sealed tube'
_diffrn_radiation_type MoK\a
_diffrn_radiation_wavelength 0.71073
_diffrn_reflns_av_R_equivalents 0.0279
_diffrn_reflns_av_sigmaI/netI 0.0193
_diffrn_reflns_limit_h_max 10
_diffrn_reflns_limit_h_min -10
_diffrn_reflns_limit_k_max 11
_diffrn_reflns_limit_k_min -11
_diffrn_reflns_limit_l_max 11
_diffrn_reflns_limit_l_min -11
_diffrn_reflns_number 14635
_diffrn_reflns_theta_full 25.75
_diffrn_reflns_theta_max 25.75
_diffrn_reflns_theta_min 2.10
_exptl_absorpt_coefficient_mu 8.974
_exptl_absorpt_correction_T_max 0.3107
_exptl_absorpt_correction_T_min 0.2804
_exptl_absorpt_correction_type multi-scan
_exptl_absorpt_process_details
;
(SADABS; Bruker, 2015)
;
_exptl_crystal_colour colorless
_exptl_crystal_density_diffrn 3.535
_exptl_crystal_density_method 'not measured'
_exptl_crystal_description block
_exptl_crystal_F_000 768
_exptl_crystal_size_max 0.19
_exptl_crystal_size_mid 0.18
_exptl_crystal_size_min 0.17
_refine_diff_density_max 1.299
_refine_diff_density_min -1.276
_refine_ls_extinction_coef 0.0209(4)
_refine_ls_extinction_expression Fc^*^=kFc[1+0.001xFc^2^\l^3^/sin(2\q)]^-1/4^
_refine_ls_extinction_method
;
SHELXL97 (Sheldrick, 2008)
;
_refine_ls_goodness_of_fit_ref 1.132
_refine_ls_hydrogen_treatment constr
_refine_ls_matrix_type full
_refine_ls_number_parameters 239
_refine_ls_number_reflns 2964
_refine_ls_number_restraints 5
_refine_ls_restrained_S_all 1.147
_refine_ls_R_factor_all 0.0191
_refine_ls_R_factor_gt 0.0175
_refine_ls_shift/su_max 0.001
_refine_ls_shift/su_mean 0.000
_refine_ls_structure_factor_coef Fsqd
_refine_ls_weighting_details 'calc w=1/[\s^2^(Fo^2^)+(0.0110P)^2^+2.0108P] where P=(Fo^2^+2Fc^2^)/3'
_refine_ls_weighting_scheme calc
_refine_ls_wR_factor_gt 0.0398
_refine_ls_wR_factor_ref 0.0409
_reflns_number_gt 2830
_reflns_number_total 2964
_reflns_threshold_expression >2sigma(I)
_cod_data_source_file ly3074sup1.cif
_cod_data_source_block 2
_cod_depositor_comments 'Adding full bibliography for 2021237--2021238.cif.'
_cod_database_code 2021238
_cod_database_fobs_code 2021238

loop_
_symmetry_equiv_pos_as_xyz
'x, y, z'
'-x, -y, -z'

loop_
_atom_site_type_symbol
_atom_site_label
_atom_site_fract_x
_atom_site_fract_y
_atom_site_fract_z
_atom_site_U_iso_or_equiv
_atom_site_adp_type
_atom_site_calc_flag
_atom_site_refinement_flags
_atom_site_occupancy
_atom_site_symmetry_multiplicity
Cs Cs1 0.53759(3) 0.49188(2) 0.74968(2) 0.02483(8) Uani d . 1 1
Cs Cs2 0.49086(3) 0.95214(2) 0.75897(2) 0.02301(8) Uani d . 1 1
Ge Ge1 0.0000 0.5000 0.5000 0.00664(10) Uani d S 1 2
Ge Ge2 0.0000 1.0000 1.0000 0.00610(10) Uani d S 1 2
Ge Ge3 -0.02953(4) 0.75319(3) 0.75247(3) 0.00695(9) Uani d . 1 1
P P1 0.16306(9) 0.70983(8) 1.01348(8) 0.00873(16) Uani d . 1 1
P P2 0.26668(9) 0.72894(8) 0.51864(8) 0.00904(16) Uani d . 1 1
P P3 -0.14881(9) 0.79728(8) 0.46030(8) 0.00807(16) Uani d . 1 1
P P4 0.26266(9) 1.23661(8) 0.97819(8) 0.00862(16) Uani d . 1 1
O O1 0.1613(2) 0.8692(2) 1.0303(2) 0.0108(4) Uani d . 1 1
O O2 0.3425(3) 0.6677(2) 0.9728(3) 0.0247(6) Uani d D 1 1
H H2 0.4157 0.7273 1.0108 0.037 Uiso d RD 1 1
O O3 0.0928(3) 0.6338(2) 1.1385(2) 0.0226(5) Uani d . 1 1
O O4 0.0733(3) 0.6707(2) 0.8903(2) 0.0136(5) Uani d . 1 1
O O5 0.1890(3) 0.5991(2) 0.4688(2) 0.0196(5) Uani d . 1 1
O O6 0.4391(3) 0.7024(2) 0.5405(2) 0.0176(5) Uani d . 1 1
O O7 0.2669(3) 0.8410(3) 0.4026(3) 0.0238(6) Uani d . 1 1
H H7 0.1697 0.8603 0.3920 0.036 Uiso d R 1 1
O O8 0.1674(3) 0.7838(2) 0.6486(2) 0.0183(5) Uani d . 1 1
O O9 -0.0328(3) 0.8873(2) 0.3757(2) 0.0168(5) Uani d . 1 1
O O10 -0.1201(3) 0.6422(2) 0.4311(2) 0.0172(5) Uani d . 1 1
O O11 -0.3218(3) 0.8349(2) 0.4243(2) 0.0160(5) Uani d D 1 1
H H11 -0.3961 0.7792 0.4546 0.024 Uiso d RD 1 1
O O12 -0.1501(3) 0.8218(2) 0.6171(2) 0.0132(5) Uani d . 1 1
O O13 0.2274(2) 1.2636(2) 1.1349(2) 0.0114(4) Uani d . 1 1
O O14 0.1596(2) 1.1205(2) 0.9308(2) 0.0106(4) Uani d . 1 1
O O15 0.2241(3) 1.3697(2) 0.8955(2) 0.0168(5) Uani d D 1 1
H H15 0.1225 1.3736 0.8955 0.025 Uiso d RD 1 1
O O16 0.4380(3) 1.2028(2) 0.9440(2) 0.0182(5) Uani d . 1 1
O O17 -0.0094(2) 0.9338(2) 0.8203(2) 0.0091(4) Uani d D 1 1
H H17 0.0154 0.9868 0.7502 0.014 Uiso d RD 1 1
O O18 -0.0470(2) 0.5718(2) 0.6813(2) 0.0094(4) Uani d D 1 1
H H18 -0.0500 0.5059 0.7399 0.014 Uiso d RD 1 1

loop_
_atom_site_aniso_label
_atom_site_aniso_U_11
_atom_site_aniso_U_22
_atom_site_aniso_U_33
_atom_site_aniso_U_12
_atom_site_aniso_U_13
_atom_site_aniso_U_23
Cs1 0.02997(14) 0.02251(13) 0.01964(13) 0.00446(9) 0.00711(9) 0.00099(9)
Cs2 0.03330(14) 0.01654(12) 0.01917(12) 0.00343(9) -0.00336(9) -0.00077(8)
Ge1 0.0087(2) 0.0053(2) 0.0058(2) -0.00113(16) -0.00007(16) -0.00103(16)
Ge2 0.0077(2) 0.0048(2) 0.0057(2) -0.00114(16) -0.00021(16) -0.00104(16)
Ge3 0.00913(16) 0.00629(15) 0.00538(16) -0.00071(11) -0.00041(11) -0.00136(11)
P1 0.0106(4) 0.0066(4) 0.0094(4) 0.0008(3) -0.0035(3) -0.0010(3)
P2 0.0078(4) 0.0094(4) 0.0095(4) -0.0022(3) 0.0008(3) -0.0008(3)
P3 0.0100(4) 0.0075(4) 0.0069(4) -0.0001(3) -0.0017(3) 0.0012(3)
P4 0.0083(4) 0.0085(4) 0.0088(4) -0.0031(3) 0.0008(3) -0.0011(3)
O1 0.0114(10) 0.0072(10) 0.0144(11) 0.0012(8) -0.0046(8) -0.0019(8)
O2 0.0113(12) 0.0188(12) 0.0452(16) 0.0042(10) -0.0084(11) -0.0174(11)
O3 0.0393(15) 0.0156(12) 0.0129(12) -0.0026(11) -0.0029(11) 0.0048(10)
O4 0.0182(11) 0.0085(10) 0.0155(11) 0.0009(9) -0.0089(9) -0.0016(9)
O5 0.0163(12) 0.0216(12) 0.0193(12) -0.0115(10) 0.0077(9) -0.0112(10)
O6 0.0097(11) 0.0208(12) 0.0225(13) -0.0009(9) -0.0022(9) 0.0027(10)
O7 0.0145(12) 0.0292(14) 0.0273(14) -0.0027(10) -0.0004(10) 0.0171(11)
O8 0.0170(12) 0.0160(12) 0.0200(12) -0.0078(9) 0.0087(9) -0.0085(10)
O9 0.0142(11) 0.0216(12) 0.0145(12) -0.0034(9) -0.0015(9) 0.0093(10)
O10 0.0308(13) 0.0115(11) 0.0104(11) 0.0084(9) -0.0089(10) -0.0014(9)
O11 0.0115(11) 0.0174(12) 0.0197(12) -0.0008(9) -0.0043(9) 0.0067(9)
O12 0.0213(12) 0.0103(10) 0.0083(11) 0.0027(9) -0.0036(9) -0.0009(8)
O13 0.0103(10) 0.0137(11) 0.0101(11) -0.0020(8) -0.0007(8) -0.0022(9)
O14 0.0120(10) 0.0112(10) 0.0084(10) -0.0053(8) 0.0001(8) -0.0013(8)
O15 0.0186(12) 0.0130(11) 0.0187(12) -0.0051(9) -0.0006(9) 0.0056(9)
O16 0.0096(11) 0.0237(13) 0.0207(12) -0.0025(9) 0.0022(9) -0.0085(10)
O17 0.0168(11) 0.0049(10) 0.0055(10) -0.0016(8) -0.0002(8) 0.0003(8)
O18 0.0163(11) 0.0058(10) 0.0060(10) -0.0012(8) -0.0009(8) 0.0001(8)

loop_
_atom_type_symbol
_atom_type_description
_atom_type_scat_dispersion_real
_atom_type_scat_dispersion_imag
_atom_type_scat_source
Cs Cs -0.3680 2.1190 'International Tables Vol C Tables 4.2.6.8 and 6.1.1.4'
Ge Ge 0.1550 1.8000 'International Tables Vol C Tables 4.2.6.8 and 6.1.1.4'
H H 0.0000 0.0000 'International Tables Vol C Tables 4.2.6.8 and 6.1.1.4'
O O 0.0110 0.0060 'International Tables Vol C Tables 4.2.6.8 and 6.1.1.4'
P P 0.1020 0.0940 'International Tables Vol C Tables 4.2.6.8 and 6.1.1.4'

loop_
_geom_angle_atom_site_label_1
_geom_angle_atom_site_label_2
_geom_angle_atom_site_label_3
_geom_angle_site_symmetry_1
_geom_angle_site_symmetry_3
_geom_angle
O10 Ge1 O10 . 2_566 179.9990(10)
O10 Ge1 O5 . . 92.19(11)
O10 Ge1 O5 2_566 . 87.81(11)
O10 Ge1 O5 . 2_566 87.81(11)
O10 Ge1 O5 2_566 2_566 92.19(11)
O5 Ge1 O5 . 2_566 180.0
O10 Ge1 O18 . 2_566 89.66(9)
O10 Ge1 O18 2_566 2_566 90.34(9)
O5 Ge1 O18 . 2_566 87.44(9)
O5 Ge1 O18 2_566 2_566 92.56(9)
O10 Ge1 O18 . . 90.34(9)
O10 Ge1 O18 2_566 . 89.66(9)
O5 Ge1 O18 . . 92.56(9)
O5 Ge1 O18 2_566 . 87.44(9)
O18 Ge1 O18 2_566 . 180.0
O14 Ge2 O14 . 2_577 179.9990(10)
O14 Ge2 O1 . . 88.74(9)
O14 Ge2 O1 2_577 . 91.26(9)
O14 Ge2 O1 . 2_577 91.26(9)
O14 Ge2 O1 2_577 2_577 88.74(9)
O1 Ge2 O1 . 2_577 180.00(9)
O14 Ge2 O17 . 2_577 91.00(9)
O14 Ge2 O17 2_577 2_577 89.00(9)
O1 Ge2 O17 . 2_577 88.66(9)
O1 Ge2 O17 2_577 2_577 91.34(9)
O14 Ge2 O17 . . 89.00(9)
O14 Ge2 O17 2_577 . 91.00(9)
O1 Ge2 O17 . . 91.34(9)
O1 Ge2 O17 2_577 . 88.66(9)
O17 Ge2 O17 2_577 . 179.9990(10)
O4 Ge3 O12 . . 173.79(10)
O4 Ge3 O8 . . 90.84(11)
O12 Ge3 O8 . . 93.99(11)
O4 Ge3 O17 . . 93.90(9)
O12 Ge3 O17 . . 90.37(9)
O8 Ge3 O17 . . 85.61(9)
O4 Ge3 O13 . 2_577 88.98(10)
O12 Ge3 O13 . 2_577 86.53(10)
O8 Ge3 O13 . 2_577 175.25(9)
O17 Ge3 O13 . 2_577 89.66(9)
O4 Ge3 O18 . . 86.45(9)
O12 Ge3 O18 . . 89.36(9)
O8 Ge3 O18 . . 93.40(9)
O17 Ge3 O18 . . 178.95(9)
O13 Ge3 O18 2_577 . 91.33(9)
O3 P1 O4 . . 109.23(14)
O3 P1 O1 . . 114.11(13)
O4 P1 O1 . . 109.86(12)
O3 P1 O2 . . 111.68(15)
O4 P1 O2 . . 106.05(13)
O1 P1 O2 . . 105.57(13)
O6 P2 O5 . . 111.57(14)
O6 P2 O8 . . 112.17(14)
O5 P2 O8 . . 109.56(13)
O6 P2 O7 . . 106.46(13)
O5 P2 O7 . . 107.99(14)
O8 P2 O7 . . 108.92(14)
O9 P3 O10 . . 113.27(14)
O9 P3 O12 . . 112.81(13)
O10 P3 O12 . . 108.67(12)
O9 P3 O11 . . 108.06(13)
O10 P3 O11 . . 107.29(13)
O12 P3 O11 . . 106.37(13)
O16 P4 O14 . . 110.62(13)
O16 P4 O13 . . 109.31(13)
O14 P4 O13 . . 111.80(12)
O16 P4 O15 . . 107.53(14)
O14 P4 O15 . . 107.32(12)
O13 P4 O15 . . 110.15(13)
P1 O1 Ge2 . . 129.61(13)
P1 O2 H2 . . 113.1
P1 O4 Ge3 . . 140.17(14)
P2 O5 Ge1 . . 140.44(15)
P2 O7 H7 . . 107.6
P2 O8 Ge3 . . 139.43(14)
P3 O10 Ge1 . . 136.28(14)
P3 O11 H11 . . 116.0
P3 O12 Ge3 . . 134.60(14)
P4 O13 Ge3 . 2_577 128.12(12)
P4 O14 Ge2 . . 140.51(13)
P4 O15 H15 . . 106.5
Ge2 O17 Ge3 . . 131.47(11)
Ge2 O17 H17 . . 120.3
Ge3 O17 H17 . . 107.3
Ge1 O18 Ge3 . . 131.38(11)
Ge1 O18 H18 . . 109.9
Ge3 O18 H18 . . 116.2

loop_
_geom_bond_atom_site_label_1
_geom_bond_atom_site_label_2
_geom_bond_site_symmetry_2
_geom_bond_distance
Ge1 O10 . 1.850(2)
Ge1 O10 2_566 1.850(2)
Ge1 O5 . 1.855(2)
Ge1 O5 2_566 1.855(2)
Ge1 O18 2_566 1.897(2)
Ge1 O18 . 1.897(2)
Ge2 O14 . 1.853(2)
Ge2 O14 2_577 1.853(2)
Ge2 O1 . 1.873(2)
Ge2 O1 2_577 1.873(2)
Ge2 O17 2_577 1.876(2)
Ge2 O17 . 1.876(2)
Ge3 O4 . 1.841(2)
Ge3 O12 . 1.856(2)
Ge3 O8 . 1.861(2)
Ge3 O17 . 1.882(2)
Ge3 O13 2_577 1.889(2)
Ge3 O18 . 1.898(2)
P1 O3 . 1.489(2)
P1 O4 . 1.534(2)
P1 O1 . 1.546(2)
P1 O2 . 1.554(2)
P2 O6 . 1.495(2)
P2 O5 . 1.525(2)
P2 O8 . 1.526(2)
P2 O7 . 1.560(2)
P3 O9 . 1.490(2)
P3 O10 . 1.533(2)
P3 O12 . 1.545(2)
P3 O11 . 1.559(2)
P4 O16 . 1.495(2)
P4 O14 . 1.527(2)
P4 O13 . 1.545(2)
P4 O15 . 1.559(2)
O2 H2 . 0.9506
O7 H7 . 0.8462
O11 H11 . 0.8550
O13 Ge3 2_577 1.889(2)
O15 H15 . 0.8480
O17 H17 . 0.8608
O18 H18 . 0.8513
